data_4307525
loop_
_publ_author_name
'Daniel T. de Lill'
'Ana de Bettencourt-Dias'
'Christopher L. Cahill'

_publ_contact_author_address
;
Department of Chemistry
George Washington University
725 21st Street, NW
Washington, DC 20052
;
_publ_contact_author_email cahill@gwu.edu
_publ_contact_author_fax 202-994-5873
_publ_contact_author_name 'Christopher L. Cahill'
_publ_contact_author_phone 202-994-6959
_publ_section_title
;
Exploring Lanthanide Luminescence in Metal-Organic Frameworks: Synthesis,
Structure, and Guest-Sensitized Luminescence of a Mixed
Europium/Terbium-Adipate Framework and a Terbium-Adipate Framework
;
_journal_name_full 'Inorganic Chemistry'
_journal_page_first 3960
_journal_page_last 3965
_journal_paper_doi 10.1021/ic062019u
_journal_volume 46
_journal_year 2007
_chemical_formula_moiety ' C18 H28 Eu O14 Tb, 2(C5 H4 N) '
_chemical_formula_sum 'C28 H36 Eu N2 O14 Tb'
_chemical_formula_weight 935.49
_chemical_name_systematic
;
 ?
;
_space_group_IT_number 60
_symmetry_cell_setting orthorhombic
_symmetry_space_group_name_Hall '-P 2n 2ab'
_symmetry_space_group_name_H-M 'P b c n'
_atom_sites_solution_hydrogens geom
_atom_sites_solution_primary direct
_atom_sites_solution_secondary difmap
_audit_creation_method SHELXL-97
_cell_angle_alpha 90.00
_cell_angle_beta 90.00
_cell_angle_gamma 90.00
_cell_formula_units_Z 4
_cell_length_a 21.925(2)
_cell_length_b 7.6493(7)
_cell_length_c 19.6691(15)
_cell_measurement_temperature 293(2)
_cell_measurement_theta_max 29.77
_cell_measurement_theta_min 2.27
_cell_volume 3298.7(5)
_computing_cell_refinement ' SAINT (Bruker-AXS) '
_computing_data_collection ' SMART V5.05 (Bruker-AXS) '
_computing_data_reduction ' SAINT (Bruker-AXS) '
_computing_molecular_graphics ' SHELXL-97 (Sheldrick, 1997) '
_computing_publication_material ' WINGX (Farrugia, 1998) '
_computing_structure_refinement ' SHELXL-97 (Sheldrick, 1997) '
_computing_structure_solution ' SHELXS-97 (Sheldrick, 1990) '
_diffrn_ambient_temperature 293(2)
_diffrn_measured_fraction_theta_full 0.986
_diffrn_measured_fraction_theta_max 0.986
_diffrn_measurement_device_type 'Bruker Apex CCD'
_diffrn_measurement_method 'omega and Phi scans'
_diffrn_radiation_monochromator graphite
_diffrn_radiation_source 'fine-focus sealed tube'
_diffrn_radiation_type MoK\a
_diffrn_radiation_wavelength 0.71073
_diffrn_reflns_av_R_equivalents 0.1478
_diffrn_reflns_av_sigmaI/netI 0.1657
_diffrn_reflns_limit_h_max 30
_diffrn_reflns_limit_h_min -29
_diffrn_reflns_limit_k_max 10
_diffrn_reflns_limit_k_min -9
_diffrn_reflns_limit_l_max 27
_diffrn_reflns_limit_l_min -14
_diffrn_reflns_number 26945
_diffrn_reflns_theta_full 30.00
_diffrn_reflns_theta_max 29.77
_diffrn_reflns_theta_min 1.86
_exptl_absorpt_coefficient_mu 4.079
_exptl_absorpt_correction_T_max 0.834
_exptl_absorpt_correction_T_min 0.703
_exptl_absorpt_correction_type empirical
_exptl_absorpt_process_details SADABS
_exptl_crystal_colour ' light yellow '
_exptl_crystal_density_diffrn 1.884
_exptl_crystal_density_method 'not measured'
_exptl_crystal_description blade
_exptl_crystal_F_000 1758
_exptl_crystal_size_max 0.20
_exptl_crystal_size_mid 0.05
_exptl_crystal_size_min 0.03
_refine_diff_density_max 1.304
_refine_diff_density_min -0.998
_refine_diff_density_rms 0.148
_refine_ls_extinction_method none
_refine_ls_goodness_of_fit_ref 0.765
_refine_ls_hydrogen_treatment mixed
_refine_ls_matrix_type full
_refine_ls_number_parameters 234
_refine_ls_number_reflns 4342
_refine_ls_number_restraints 41
_refine_ls_restrained_S_all 0.721
_refine_ls_R_factor_all 0.1364
_refine_ls_R_factor_gt 0.0474
_refine_ls_shift/su_max 0.000
_refine_ls_shift/su_mean 0.000
_refine_ls_structure_factor_coef Fsqd
_refine_ls_weighting_details 'calc w=1/[\s^2^(Fo^2^)+(0.0060P)^2^+0.0000P] where P=(Fo^2^+2Fc^2^)/3'
_refine_ls_weighting_scheme calc
_refine_ls_wR_factor_gt 0.0554
_refine_ls_wR_factor_ref 0.0715
_reflns_number_gt 1971
_reflns_number_total 4725
_reflns_threshold_expression >2sigma(I)
_cod_data_source_file ic062019u-file003_2.cif
_cod_data_source_block GWMOF-6_(EuTb)
_cod_depositor_comments
;
The following automatic conversions were performed:
'_geom_bond_publ_flag' value 'YES' changed to 'yes' according to
'/home/saulius/struct/CIF-dictionaries/cif_core.dic' dictionary named
'cif_core.dic' version 2.4.1 from 2010-06-29.

Automatic conversion script
Id: cif_fix_enum 1527 2010-12-29 10:47:43Z saulius 
;
_cod_original_sg_symbol_Hall ' -P 2n 2ab '
_cod_original_formula_sum 'C28 H36 Eu N2 O14 Tb '
_cod_database_code 4307525

loop_
_symmetry_equiv_pos_as_xyz
'x, y, z'
'-x+1/2, -y+1/2, z+1/2'
'-x, y, -z+1/2'
'x+1/2, -y+1/2, -z'
'-x, -y, -z'
'x-1/2, y-1/2, -z-1/2'
'x, -y, z-1/2'
'-x-1/2, y-1/2, z'

loop_
_atom_site_label
_atom_site_type_symbol
_atom_site_fract_x
_atom_site_fract_y
_atom_site_fract_z
_atom_site_U_iso_or_equiv
_atom_site_adp_type
_atom_site_occupancy
_atom_site_symmetry_multiplicity
_atom_site_calc_flag
_atom_site_refinement_flags
_atom_site_disorder_assembly
_atom_site_disorder_group
Tb1 Tb 0.280586(18) 0.42492(5) 0.053545(17) 0.02903(10) Uani 0.50 1 d P . .
Eu1 Eu 0.280586(18) 0.42492(5) 0.053545(17) 0.02903(10) Uani 0.50 1 d P . .
O1 O 0.3192(3) 0.3399(7) -0.0610(3) 0.0489(16) Uani 1 1 d . A .
O2 O 0.1696(2) 0.4471(7) 0.0548(3) 0.0406(14) Uani 1 1 d . . .
O3 O 0.2516(3) 0.6692(7) -0.0188(2) 0.0362(13) Uani 1 1 d . . .
O4 O 0.2392(2) 0.1948(6) 0.1206(2) 0.0314(14) Uani 1 1 d . . .
O5 O 0.3173(2) 0.4989(7) 0.1718(2) 0.0423(16) Uani 1 1 d . A .
O6 O 0.3688(3) 0.6049(8) 0.0361(3) 0.0398(15) Uani 1 1 d D . .
O7 O 0.3594(2) 0.2242(7) 0.0719(3) 0.0402(15) Uani 1 1 d . . .
N1 N 0.4372(3) 0.5934(10) 0.9173(3) 0.0491(19) Uani 1 1 d . . .
C2 C 0.4260(4) 0.6340(11) 0.7964(4) 0.053(3) Uani 1 1 d . . .
H2 H 0.4000 0.6606 0.7606 0.063 Uiso 1 1 calc R . .
C3 C 0.4867(4) 0.5990(11) 0.7851(3) 0.039(2) Uani 1 1 d . . .
C5 C 0.4952(4) 0.5566(12) 0.9056(4) 0.050(2) Uani 1 1 d . . .
H5 H 0.5196 0.5269 0.9425 0.060 Uiso 1 1 calc R . .
C6 C 0.1296(3) 0.5626(11) 0.0655(3) 0.0330(19) Uani 1 1 d . . .
C4 C 0.5219(4) 0.5598(12) 0.8417(4) 0.052(2) Uani 1 1 d . . .
H4 H 0.5632 0.5357 0.8368 0.062 Uiso 1 1 calc R . .
C1 C 0.4046(4) 0.6285(12) 0.8630(5) 0.056(3) Uani 1 1 d . . .
H1 H 0.3634 0.6519 0.8696 0.067 Uiso 1 1 calc R . .
C7 C 0.0644(3) 0.5064(9) 0.0683(4) 0.038(2) Uani 1 1 d . . .
H7A H 0.0429 0.5762 0.1018 0.046 Uiso 1 1 calc R . .
H7B H 0.0623 0.3851 0.0825 0.046 Uiso 1 1 calc R . .
C8 C 0.0334(3) 0.5264(11) -0.0002(4) 0.043(2) Uani 1 1 d . . .
H8A H 0.0365 0.6473 -0.0146 0.051 Uiso 1 1 calc R . .
H8B H 0.0548 0.4554 -0.0334 0.051 Uiso 1 1 calc R . .
C14 C 0.2969(4) 0.6489(11) 0.1670(4) 0.044(3) Uani 1 1 d . . .
C13A C 0.338(2) 0.771(5) 0.2099(14) 0.059(8) Uani 0.36(4) 1 d PDU A 1
H13A H 0.3775 0.7738 0.1883 0.071 Uiso 0.36(4) 1 calc PR A 1
H13B H 0.3208 0.8880 0.2060 0.071 Uiso 0.36(4) 1 calc PR A 1
C13B C 0.2996(14) 0.790(2) 0.2277(10) 0.052(7) Uani 0.64(4) 1 d PDU A 2
H13C H 0.3273 0.8780 0.2103 0.063 Uiso 0.64(4) 1 calc PR A 2
H13D H 0.2596 0.8438 0.2260 0.063 Uiso 0.64(4) 1 calc PR A 2
C12A C 0.3476(12) 0.737(2) 0.2824(8) 0.050(5) Uani 0.59(3) 1 d PDU A 1
H12A H 0.3849 0.6700 0.2862 0.060 Uiso 0.59(3) 1 calc PR A 1
H12B H 0.3147 0.6621 0.2976 0.060 Uiso 0.59(3) 1 calc PR A 1
C12B C 0.3088(17) 0.788(4) 0.2760(12) 0.060(8) Uani 0.41(3) 1 d PDU A 2
H12C H 0.3192 0.6659 0.2831 0.072 Uiso 0.41(3) 1 calc PR A 2
H12D H 0.2685 0.8006 0.2960 0.072 Uiso 0.41(3) 1 calc PR A 2
C11 C 0.3521(4) 0.8861(11) 0.3326(4) 0.061(3) Uani 1 1 d . . .
H11A H 0.3596 0.9903 0.3057 0.074 Uiso 1 1 calc R A 1
H11B H 0.3890 0.8652 0.3585 0.074 Uiso 1 1 calc R A 1
C10 C 0.3038(4) 0.9361(11) 0.3839(3) 0.048(2) Uani 1 1 d . . .
H10A H 0.2663 0.9620 0.3597 0.057 Uiso 1 1 calc R . .
H10B H 0.3166 1.0423 0.4067 0.057 Uiso 1 1 calc R . .
C9 C 0.2902(4) 0.2020(10) -0.0623(4) 0.038(2) Uani 1 1 d . . .
HW1 H 0.398(2) 0.606(11) 0.012(3) 0.058 Uiso 1 1 d D . .
HW2 H 0.360(4) 0.699(5) 0.050(4) 0.058 Uiso 1 1 d D . .

loop_
_atom_site_aniso_label
_atom_site_aniso_U_11
_atom_site_aniso_U_22
_atom_site_aniso_U_33
_atom_site_aniso_U_23
_atom_site_aniso_U_13
_atom_site_aniso_U_12
Tb1 0.03017(19) 0.02423(18) 0.03271(17) -0.0011(2) 0.0010(2) 0.0003(2)
Eu1 0.03017(19) 0.02423(18) 0.03271(17) -0.0011(2) 0.0010(2) 0.0003(2)
O1 0.067(4) 0.040(4) 0.040(3) -0.001(3) 0.010(3) -0.006(3)
O2 0.031(3) 0.033(3) 0.057(3) -0.002(4) -0.003(3) 0.003(3)
O3 0.044(4) 0.033(3) 0.031(3) -0.006(3) -0.005(3) 0.000(2)
O4 0.038(4) 0.023(3) 0.034(3) -0.002(2) 0.012(3) -0.004(2)
O5 0.049(4) 0.038(4) 0.040(3) 0.005(3) -0.017(3) 0.002(3)
O6 0.040(4) 0.035(4) 0.045(4) -0.009(3) 0.007(3) -0.004(3)
O7 0.037(4) 0.026(3) 0.057(4) 0.001(3) -0.005(3) 0.000(3)
N1 0.051(5) 0.052(5) 0.044(4) -0.004(4) -0.005(4) 0.003(5)
C2 0.041(7) 0.071(8) 0.046(6) -0.002(5) -0.010(5) 0.007(5)
C3 0.039(6) 0.044(6) 0.036(5) -0.002(4) 0.000(4) -0.001(5)
C5 0.039(6) 0.069(7) 0.041(5) 0.004(5) -0.001(4) -0.006(6)
C6 0.033(5) 0.043(5) 0.023(4) 0.003(4) -0.005(3) -0.013(4)
C4 0.041(6) 0.058(7) 0.057(6) 0.010(6) -0.007(5) -0.006(5)
C1 0.039(7) 0.063(8) 0.066(7) -0.002(5) 0.021(6) 0.007(5)
C7 0.038(5) 0.030(5) 0.048(6) -0.003(4) 0.005(4) -0.001(4)
C8 0.025(5) 0.048(6) 0.055(5) -0.007(4) 0.006(5) -0.002(4)
C14 0.052(7) 0.032(5) 0.048(6) -0.002(4) -0.006(5) -0.017(4)
C13A 0.08(2) 0.052(16) 0.040(11) -0.004(12) 0.004(15) 0.004(17)
C13B 0.072(16) 0.029(8) 0.056(11) -0.015(8) -0.043(11) 0.013(8)
C12A 0.061(14) 0.036(10) 0.053(9) 0.015(8) -0.026(9) 0.007(9)
C12B 0.09(2) 0.047(15) 0.041(11) 0.000(12) -0.016(14) -0.008(14)
C11 0.100(9) 0.041(7) 0.043(5) -0.012(5) 0.014(6) -0.031(6)
C10 0.062(7) 0.041(6) 0.040(5) 0.009(5) 0.002(4) -0.008(5)
C9 0.050(6) 0.030(5) 0.035(5) -0.001(4) -0.002(5) 0.008(4)

loop_
_atom_type_symbol
_atom_type_description
_atom_type_scat_dispersion_real
_atom_type_scat_dispersion_imag
_atom_type_scat_source
C C 0.0033 0.0016 'International Tables Vol C Tables 4.2.6.8 and 6.1.1.4'
H H 0.0000 0.0000 'International Tables Vol C Tables 4.2.6.8 and 6.1.1.4'
N N 0.0061 0.0033 'International Tables Vol C Tables 4.2.6.8 and 6.1.1.4'
O O 0.0106 0.0060 'International Tables Vol C Tables 4.2.6.8 and 6.1.1.4'
Eu Eu -0.1578 3.6682 'International Tables Vol C Tables 4.2.6.8 and 6.1.1.4'
Tb Tb -0.1723 4.1537 'International Tables Vol C Tables 4.2.6.8 and 6.1.1.4'

loop_
_geom_angle_atom_site_label_1
_geom_angle_atom_site_label_2
_geom_angle_atom_site_label_3
_geom_angle
_geom_angle_site_symmetry_1
_geom_angle_site_symmetry_3
_geom_angle_publ_flag
O7 Tb1 O4 73.17(17) . . ?
O7 Tb1 O6 78.65(19) . . ?
O4 Tb1 O6 144.23(19) . . ?
O7 Tb1 O3 141.90(18) . . ?
O4 Tb1 O3 142.46(19) . . ?
O6 Tb1 O3 71.7(2) . . ?
O7 Tb1 O2 141.35(19) . . ?
O4 Tb1 O2 70.48(17) . . ?
O6 Tb1 O2 140.0(2) . . ?
O3 Tb1 O2 72.05(18) . . ?
O7 Tb1 O4 126.29(17) . 8_665 ?
O4 Tb1 O4 104.71(14) . 8_665 ?
O6 Tb1 O4 74.95(17) . 8_665 ?
O3 Tb1 O4 68.11(14) . 8_665 ?
O2 Tb1 O4 76.28(17) . 8_665 ?
O7 Tb1 O1 73.59(17) . . ?
O4 Tb1 O1 115.92(16) . . ?
O6 Tb1 O1 75.34(18) . . ?
O3 Tb1 O1 76.13(16) . . ?
O2 Tb1 O1 111.43(18) . . ?
O4 Tb1 O1 139.00(16) 8_665 . ?
O7 Tb1 O3 77.56(17) . 8_655 ?
O4 Tb1 O3 68.40(14) . 8_655 ?
O6 Tb1 O3 126.19(17) . 8_655 ?
O3 Tb1 O3 101.09(14) . 8_655 ?
O2 Tb1 O3 77.30(18) . 8_655 ?
O4 Tb1 O3 153.45(19) 8_665 8_655 ?
O1 Tb1 O3 51.83(16) . 8_655 ?
O7 Tb1 O5 76.69(17) . . ?
O4 Tb1 O5 77.10(16) . . ?
O6 Tb1 O5 75.32(19) . . ?
O3 Tb1 O5 116.74(17) . . ?
O2 Tb1 O5 107.04(18) . . ?
O4 Tb1 O5 51.80(16) 8_665 . ?
O1 Tb1 O5 141.52(18) . . ?
O3 Tb1 O5 141.57(16) 8_655 . ?
O7 Tb1 C14 100.5(2) . . ?
O4 Tb1 C14 93.4(2) . . ?
O6 Tb1 C14 70.4(2) . . ?
O3 Tb1 C14 91.7(2) . . ?
O2 Tb1 C14 94.4(2) . . ?
O4 Tb1 C14 26.33(19) 8_665 . ?
O1 Tb1 C14 145.7(2) . . ?
O3 Tb1 C14 161.6(2) 8_655 . ?
O5 Tb1 C14 25.80(19) . . ?
O7 Tb1 C9 71.1(2) . . ?
O4 Tb1 C9 91.6(2) . . ?
O6 Tb1 C9 99.7(2) . . ?
O3 Tb1 C9 90.62(19) . . ?
O2 Tb1 C9 97.0(2) . . ?
O4 Tb1 C9 158.72(19) 8_665 . ?
O1 Tb1 C9 25.51(18) . . ?
O3 Tb1 C9 26.59(19) 8_655 . ?
O5 Tb1 C9 147.8(2) . . ?
C14 Tb1 C9 168.5(3) . . ?
O7 Tb1 Eu1 67.99(13) . 8_655 ?
O4 Tb1 Eu1 34.47(11) . 8_655 ?
O6 Tb1 Eu1 143.95(14) . 8_655 ?
O3 Tb1 Eu1 129.65(12) . 8_655 ?
O2 Tb1 Eu1 74.67(12) . 8_655 ?
O4 Tb1 Eu1 136.49(11) 8_665 8_655 ?
O1 Tb1 Eu1 82.30(12) . 8_655 ?
O3 Tb1 Eu1 34.40(11) 8_655 8_655 ?
O5 Tb1 Eu1 108.47(12) . 8_655 ?
C14 Tb1 Eu1 127.72(17) . 8_655 ?
C9 Tb1 Eu1 57.36(17) . 8_655 ?
C9 O1 Tb1 93.9(5) . . ?
C6 O2 Tb1 138.0(5) . . ?
C9 O3 Tb1 136.8(5) 8_665 . ?
C9 O3 Tb1 91.4(5) 8_665 8_665 ?
Tb1 O3 Tb1 109.79(16) . 8_665 ?
C9 O3 Eu1 91.4(5) 8_665 8_665 ?
Tb1 O3 Eu1 109.79(16) . 8_665 ?
Tb1 O3 Eu1 0.00(2) 8_665 8_665 ?
C14 O4 Tb1 148.0(5) 8_655 . ?
C14 O4 Tb1 92.5(5) 8_655 8_655 ?
Tb1 O4 Tb1 112.77(17) . 8_655 ?
C14 O4 Eu1 92.5(5) 8_655 8_655 ?
Tb1 O4 Eu1 112.77(17) . 8_655 ?
Tb1 O4 Eu1 0.00(2) 8_655 8_655 ?
C14 O5 Tb1 91.3(5) . . ?
Tb1 O6 HW1 138(6) . . ?
Tb1 O6 HW2 106(6) . . ?
HW1 O6 HW2 113(9) . . ?
C6 O7 Tb1 140.0(5) 8_655 . ?
C1 N1 C5 115.3(7) . . ?
C3 C2 C1 118.2(8) . . ?
C3 C2 H2 120.9 . . ?
C1 C2 H2 120.9 . . ?
C2 C3 C4 116.7(7) . . ?
C2 C3 C3 121.6(9) . 3_656 ?
C4 C3 C3 121.6(10) . 3_656 ?
N1 C5 C4 123.9(8) . . ?
N1 C5 H5 118.0 . . ?
C4 C5 H5 118.0 . . ?
O2 C6 O7 124.6(7) . 8_665 ?
O2 C6 C7 118.0(7) . . ?
O7 C6 C7 117.4(7) 8_665 . ?
C3 C4 C5 119.9(8) . . ?
C3 C4 H4 120.1 . . ?
C5 C4 H4 120.1 . . ?
N1 C1 C2 126.0(9) . . ?
N1 C1 H1 117.0 . . ?
C2 C1 H1 117.0 . . ?
C6 C7 C8 111.5(6) . . ?
C6 C7 H7A 109.3 . . ?
C8 C7 H7A 109.3 . . ?
C6 C7 H7B 109.3 . . ?
C8 C7 H7B 109.3 . . ?
H7A C7 H7B 108.0 . . ?
C8 C8 C7 113.6(8) 5_565 . ?
C8 C8 H8A 108.8 5_565 . ?
C7 C8 H8A 108.8 . . ?
C8 C8 H8B 108.8 5_565 . ?
C7 C8 H8B 108.8 . . ?
H8A C8 H8B 107.7 . . ?
O5 C14 O4 122.8(8) . 8_665 ?
O5 C14 C13A 108.2(18) . . ?
O4 C14 C13A 126.3(16) 8_665 . ?
O5 C14 C13B 123.6(9) . . ?
O4 C14 C13B 112.0(10) 8_665 . ?
C13A C14 C13B 33.7(10) . . ?
O5 C14 Tb1 62.9(5) . . ?
O4 C14 Tb1 61.2(4) 8_665 . ?
C13A C14 Tb1 150.3(17) . . ?
C13B C14 Tb1 173.1(9) . . ?
C12A C13A C14 121(2) . . ?
C12A C13A H13A 107.2 . . ?
C14 C13A H13A 107.2 . . ?
C12A C13A H13B 107.2 . . ?
C14 C13A H13B 107.2 . . ?
H13A C13A H13B 106.8 . . ?
C12B C13B C14 136(2) . . ?
C12B C13B H13C 103.1 . . ?
C14 C13B H13C 103.1 . . ?
C12B C13B H13D 103.1 . . ?
C14 C13B H13D 103.1 . . ?
H13C C13B H13D 105.1 . . ?
C13A C12A C11 120.9(19) . . ?
C13A C12A H12A 107.1 . . ?
C11 C12A H12A 107.1 . . ?
C13A C12A H12B 107.1 . . ?
C11 C12A H12B 107.1 . . ?
H12A C12A H12B 106.8 . . ?
C13B C12B C11 141(3) . . ?
C13B C12B H12C 101.9 . . ?
C11 C12B H12C 101.9 . . ?
C13B C12B H12D 101.9 . . ?
C11 C12B H12D 101.9 . . ?
H12C C12B H12D 104.7 . . ?
C12A C11 C10 125.5(12) . . ?
C12A C11 C12B 34.5(9) . . ?
C10 C11 C12B 99.3(14) . . ?
C12A C11 H11A 105.9 . . ?
C10 C11 H11A 105.9 . . ?
C12B C11 H11A 96.1 . . ?
C12A C11 H11B 105.9 . . ?
C10 C11 H11B 105.9 . . ?
C12B C11 H11B 139.7 . . ?
H11A C11 H11B 106.3 . . ?
C11 C10 C9 115.2(8) . 7_566 ?
C11 C10 H10A 108.5 . . ?
C9 C10 H10A 108.5 7_566 . ?
C11 C10 H10B 108.5 . . ?
C9 C10 H10B 108.5 7_566 . ?
H10A C10 H10B 107.5 . . ?
O1 C9 O3 121.5(7) . 8_655 ?
O1 C9 C10 120.5(8) . 7_565 ?
O3 C9 C10 118.0(7) 8_655 7_565 ?
O1 C9 Tb1 60.6(4) . . ?
O3 C9 Tb1 62.0(4) 8_655 . ?
C10 C9 Tb1 169.3(5) 7_565 . ?

loop_
_geom_bond_atom_site_label_1
_geom_bond_atom_site_label_2
_geom_bond_distance
_geom_bond_site_symmetry_2
_geom_bond_publ_flag
Tb1 O7 2.340(5) . yes
Tb1 O4 2.379(5) . ?
Tb1 O6 2.398(6) . ?
Tb1 O3 2.433(5) . ?
Tb1 O2 2.440(5) . ?
Tb1 O4 2.488(5) 8_665 ?
Tb1 O1 2.492(5) . ?
Tb1 O3 2.520(5) 8_655 ?
Tb1 O5 2.525(5) . ?
Tb1 C14 2.836(8) . ?
Tb1 C9 2.854(8) . ?
Tb1 Eu1 4.0530(4) 8_655 ?
O1 C9 1.232(8) . ?
O2 C6 1.262(9) . ?
O3 C9 1.278(9) 8_665 ?
O3 Tb1 2.520(5) 8_665 ?
O3 Eu1 2.520(5) 8_665 ?
O4 C14 1.259(9) 8_655 ?
O4 Tb1 2.488(5) 8_655 ?
O4 Eu1 2.488(5) 8_655 ?
O5 C14 1.235(9) . ?
O6 HW1 0.79(2) . ?
O6 HW2 0.79(2) . ?
O7 C6 1.265(9) 8_655 ?
N1 C1 1.314(9) . ?
N1 C5 1.323(9) . ?
C2 C3 1.377(11) . ?
C2 C1 1.391(10) . ?
C2 H2 0.9300 . ?
C3 C4 1.386(10) . ?
C3 C3 1.499(13) 3_656 ?
C5 C4 1.387(9) . ?
C5 H5 0.9300 . ?
C6 O7 1.265(9) 8_665 ?
C6 C7 1.494(9) . ?
C4 H4 0.9300 . ?
C1 H1 0.9300 . ?
C7 C8 1.518(9) . ?
C7 H7A 0.9700 . ?
C7 H7B 0.9700 . ?
C8 C8 1.517(13) 5_565 ?
C8 H8A 0.9700 . ?
C8 H8B 0.9700 . ?
C14 O4 1.259(9) 8_665 ?
C14 C13A 1.54(3) . ?
C14 C13B 1.609(18) . ?
C13A C12A 1.47(3) . ?
C13A H13A 0.9700 . ?
C13A H13B 0.9700 . ?
C13B C12B 0.97(3) . ?
C13B H13C 0.9700 . ?
C13B H13D 0.9700 . ?
C12A C11 1.510(17) . ?
C12A H12A 0.9700 . ?
C12A H12B 0.9700 . ?
C12B C11 1.65(3) . ?
C12B H12C 0.9700 . ?
C12B H12D 0.9700 . ?
C11 C10 1.513(10) . ?
C11 H11A 0.9700 . ?
C11 H11B 0.9700 . ?
C10 C9 1.524(9) 7_566 ?
C10 H10A 0.9700 . ?
C10 H10B 0.9700 . ?
C9 O3 1.278(9) 8_655 ?
C9 C10 1.524(9) 7_565 ?

loop_
_geom_hbond_atom_site_label_D
_geom_hbond_atom_site_label_H
_geom_hbond_atom_site_label_A
_geom_hbond_distance_DH
_geom_hbond_distance_HA
_geom_hbond_distance_DA
_geom_hbond_angle_DHA
_geom_hbond_site_symmetry_A
O6 HW1 N1 0.79(2) 2.06(4) 2.779(8) 151(8) 1_554
O6 HW2 O2 0.79(2) 2.01(3) 2.774(8) 162(8) 8_665
O6 HW2 O4 0.79(2) 2.58(7) 2.973(7) 113(7) 8_665
